data_2227449
loop_
_publ_author_name
'He, Chun-Hong'
'Zhang, Jian-Ping'
'Chang, Jian-Guo'

_publ_section_title
;
 <i>N</i>'-[(1<i>E</i>)-1-(3,5-Dichloro-2-hydroxyphenyl)propylidene]-4-methoxybenzohydrazide
 monohydrate
;
_journal_coeditor_code FL2314
_journal_issue 10
_journal_name_full 'Acta Crystallographica Section E'
_journal_page_first o2620
_journal_paper_doi 10.1107/S1600536810037293
_journal_volume 66
_journal_year 2010
_chemical_formula_iupac 'C17 H16 Cl2 N2 O3, H2 O'
_chemical_formula_moiety 'C17 H16 Cl2 N2 O3, H2 O'
_chemical_formula_sum 'C17 H18 Cl2 N2 O4'
_chemical_formula_weight 385.23
_chemical_name_systematic
;
<i>N</i>'-[(1<i>E</i>)-1-(3,5-Dichloro-2-hydroxyphenyl)propylidene]-4-
methoxybenzohydrazide monohydrate
;
_space_group_IT_number 15
_symmetry_cell_setting monoclinic
_symmetry_space_group_name_Hall '-C 2yc'
_symmetry_space_group_name_H-M 'C 1 2/c 1'
_atom_sites_solution_hydrogens geom
_atom_sites_solution_primary direct
_atom_sites_solution_secondary difmap
_cell_angle_alpha 90.00
_cell_angle_beta 92.319(2)
_cell_angle_gamma 90.00
_cell_formula_units_Z 8
_cell_length_a 32.925(3)
_cell_length_b 7.3733(7)
_cell_length_c 15.1252(13)
_cell_measurement_reflns_used 2261
_cell_measurement_temperature 295(2)
_cell_measurement_theta_max 22.78
_cell_measurement_theta_min 2.70
_cell_volume 3668.9(6)
_computing_cell_refinement 'SAINT (Bruker, 2005)'
_computing_data_collection 'APEX2 (Bruker, 2005)'
_computing_data_reduction 'SAINT (Bruker, 2005)'
_computing_molecular_graphics 'SHELXTL (Sheldrick, 2008)'
_computing_publication_material 'SHELXTL (Sheldrick, 2008)'
_computing_structure_refinement 'SHELXL97 (Sheldrick, 2008)'
_computing_structure_solution 'SHELXS97 (Sheldrick, 2008)'
_diffrn_ambient_temperature 295(2)
_diffrn_measured_fraction_theta_full 0.999
_diffrn_measured_fraction_theta_max 0.999
_diffrn_measurement_device_type 'Bruker APEXII CCD area-detector'
_diffrn_measurement_method '\f and \w'
_diffrn_radiation_monochromator graphite
_diffrn_radiation_source 'fine-focus sealed tube'
_diffrn_radiation_type MoK\a
_diffrn_radiation_wavelength 0.71073
_diffrn_reflns_av_R_equivalents 0.0268
_diffrn_reflns_av_sigmaI/netI 0.0300
_diffrn_reflns_limit_h_max 31
_diffrn_reflns_limit_h_min -38
_diffrn_reflns_limit_k_max 8
_diffrn_reflns_limit_k_min -7
_diffrn_reflns_limit_l_max 18
_diffrn_reflns_limit_l_min -17
_diffrn_reflns_number 9328
_diffrn_reflns_theta_full 25.05
_diffrn_reflns_theta_max 25.05
_diffrn_reflns_theta_min 2.48
_exptl_absorpt_coefficient_mu 0.378
_exptl_absorpt_correction_T_max 0.9596
_exptl_absorpt_correction_T_min 0.9249
_exptl_absorpt_correction_type multi-scan
_exptl_absorpt_process_details '(SADABS; Sheldrick, 2003)'
_exptl_crystal_colour colourless
_exptl_crystal_density_diffrn 1.395
_exptl_crystal_density_method 'not measured'
_exptl_crystal_description block
_exptl_crystal_F_000 1600
_exptl_crystal_size_max 0.21
_exptl_crystal_size_mid 0.16
_exptl_crystal_size_min 0.11
_refine_diff_density_max 0.285
_refine_diff_density_min -0.389
_refine_ls_extinction_coef 0.0014(2)
_refine_ls_extinction_method 'SHELXL97 (Sheldrick, 2008)'
_refine_ls_goodness_of_fit_ref 1.010
_refine_ls_hydrogen_treatment constr
_refine_ls_matrix_type full
_refine_ls_number_parameters 230
_refine_ls_number_reflns 3242
_refine_ls_number_restraints 0
_refine_ls_restrained_S_all 1.010
_refine_ls_R_factor_all 0.0638
_refine_ls_R_factor_gt 0.0421
_refine_ls_shift/su_max 0.001
_refine_ls_shift/su_mean 0.000
_refine_ls_structure_factor_coef Fsqd
_refine_ls_weighting_details 'calc w=1/[\s^2^(Fo^2^)+(0.0624P)^2^+2.1699P] where P=(Fo^2^+2Fc^2^)/3'
_refine_ls_weighting_scheme calc
_refine_ls_wR_factor_gt 0.1109
_refine_ls_wR_factor_ref 0.1267
_reflns_number_gt 2320
_reflns_number_total 3242
_reflns_threshold_expression I>2\s(I)
_cod_data_source_file fl2314.cif
_cod_data_source_block I
_cod_original_sg_symbol_H-M 'C 2/c'
_cod_original_formula_sum 'C17 H18 Cl2 N2 O4 '
_cod_database_code 2227449
_cod_database_fobs_code 2227449

loop_
_symmetry_equiv_pos_as_xyz
'x, y, z'
'-x, y, -z+1/2'
'x+1/2, y+1/2, z'
'-x+1/2, y+1/2, -z+1/2'
'-x, -y, -z'
'x, -y, z-1/2'
'-x+1/2, -y+1/2, -z'
'x+1/2, -y+1/2, z-1/2'

loop_
_atom_site_type_symbol
_atom_site_label
_atom_site_fract_x
_atom_site_fract_y
_atom_site_fract_z
_atom_site_U_iso_or_equiv
_atom_site_adp_type
_atom_site_calc_flag
_atom_site_refinement_flags
_atom_site_occupancy
_atom_site_disorder_assembly
_atom_site_disorder_group
Cl Cl1 0.90858(2) 0.20782(14) 0.56665(4) 0.0858(3) Uani d . 1 . .
Cl Cl2 0.96867(2) 0.10906(15) 0.90003(5) 0.0939(4) Uani d . 1 . .
N N1 0.78571(6) 0.0580(3) 0.76338(12) 0.0430(5) Uani d . 1 . .
N N2 0.74565(5) 0.0416(3) 0.78172(11) 0.0449(5) Uani d . 1 . .
H H2 0.7378 0.0201 0.8342 0.054 Uiso calc R 1 . .
O O1 0.83142(5) 0.1268(2) 0.64024(10) 0.0538(5) Uani d . 1 . .
H H1 0.8097 0.1104 0.6635 0.081 Uiso calc R 1 . .
O O2 0.73122(5) 0.0679(2) 0.63564(10) 0.0550(5) Uani d . 1 . .
O O3 0.55192(6) 0.1318(3) 0.76671(15) 0.0877(7) Uani d . 1 . .
O O4 0.28854(6) 0.0811(2) 0.04707(10) 0.0605(5) Uani d D 1 . .
H H18 0.2830 0.0895 -0.0081 0.091 Uiso d RD 1 . .
H H19 0.3050 0.1670 0.0597 0.091 Uiso d RD 1 . .
C C1 0.86185(7) 0.1190(3) 0.70224(14) 0.0445(6) Uani d . 1 . .
C C2 0.90114(8) 0.1561(4) 0.67682(15) 0.0528(6) Uani d . 1 . .
C C3 0.93372(8) 0.1525(4) 0.73556(18) 0.0636(7) Uani d . 1 . .
H H3 0.9597 0.1786 0.7172 0.076 Uiso calc R 1 . .
C C4 0.92734(8) 0.1095(4) 0.82283(17) 0.0596(7) Uani d . 1 . .
C C5 0.88941(7) 0.0692(3) 0.85008(16) 0.0503(6) Uani d . 1 . .
H H5 0.8860 0.0387 0.9090 0.060 Uiso calc R 1 . .
C C6 0.85555(7) 0.0729(3) 0.79125(14) 0.0409(5) Uani d . 1 . .
C C7 0.81465(7) 0.0354(3) 0.82230(14) 0.0397(5) Uani d . 1 . .
C C8 0.80792(7) -0.0152(3) 0.91630(14) 0.0437(5) Uani d . 1 . .
H H8A 0.8310 -0.0844 0.9394 0.052 Uiso calc R 1 . .
H H8B 0.7840 -0.0916 0.9186 0.052 Uiso calc R 1 . .
C C9 0.80230(9) 0.1511(4) 0.97375(16) 0.0606(7) Uani d . 1 . .
H H9A 0.8275 0.2160 0.9799 0.091 Uiso calc R 1 . .
H H9B 0.7939 0.1141 1.0311 0.091 Uiso calc R 1 . .
H H9C 0.7819 0.2284 0.9466 0.091 Uiso calc R 1 . .
C C10 0.71868(7) 0.0615(3) 0.71071(14) 0.0418(5) Uani d . 1 . .
C C11 0.67535(7) 0.0788(3) 0.72990(14) 0.0422(5) Uani d . 1 . .
C C12 0.66180(7) 0.1335(3) 0.81114(15) 0.0505(6) Uani d . 1 . .
H H12 0.6807 0.1569 0.8570 0.061 Uiso calc R 1 . .
C C13 0.62131(8) 0.1540(4) 0.82595(17) 0.0584(7) Uani d . 1 . .
H H13 0.6130 0.1909 0.8812 0.070 Uiso calc R 1 . .
C C14 0.59297(8) 0.1198(4) 0.75892(19) 0.0593(7) Uani d . 1 . .
C C15 0.60576(8) 0.0678(4) 0.67635(18) 0.0621(7) Uani d . 1 . .
H H15 0.5867 0.0458 0.6306 0.075 Uiso calc R 1 . .
C C16 0.64623(7) 0.0488(3) 0.66187(16) 0.0522(6) Uani d . 1 . .
H H16 0.6545 0.0154 0.6061 0.063 Uiso calc R 1 . .
C C17 0.53716(10) 0.1785(6) 0.8521(2) 0.1014(12) Uani d . 1 . .
H H17A 0.5465 0.0903 0.8950 0.152 Uiso calc R 1 . .
H H17B 0.5080 0.1802 0.8491 0.152 Uiso calc R 1 . .
H H17C 0.5472 0.2962 0.8692 0.152 Uiso calc R 1 . .

loop_
_atom_site_aniso_label
_atom_site_aniso_U_11
_atom_site_aniso_U_22
_atom_site_aniso_U_33
_atom_site_aniso_U_12
_atom_site_aniso_U_13
_atom_site_aniso_U_23
Cl1 0.0798(6) 0.1289(8) 0.0498(4) -0.0187(5) 0.0173(4) -0.0021(4)
Cl2 0.0387(4) 0.1699(10) 0.0722(5) 0.0028(4) -0.0099(3) 0.0112(5)
N1 0.0393(11) 0.0532(12) 0.0363(10) 0.0011(9) -0.0018(8) 0.0007(9)
N2 0.0402(11) 0.0603(13) 0.0340(10) -0.0005(9) -0.0003(8) 0.0058(9)
O1 0.0489(10) 0.0745(12) 0.0378(9) -0.0036(9) -0.0019(7) 0.0026(8)
O2 0.0523(10) 0.0788(12) 0.0337(9) 0.0002(9) -0.0012(7) 0.0023(8)
O3 0.0422(11) 0.1199(19) 0.1009(17) 0.0046(11) 0.0012(11) -0.0046(14)
O4 0.0738(12) 0.0694(12) 0.0379(9) -0.0159(9) -0.0028(8) 0.0036(8)
C1 0.0480(14) 0.0468(13) 0.0385(12) 0.0019(11) -0.0019(10) -0.0035(10)
C2 0.0504(15) 0.0648(16) 0.0439(13) 0.0003(12) 0.0082(11) -0.0045(12)
C3 0.0432(15) 0.085(2) 0.0629(17) 0.0017(13) 0.0084(13) -0.0052(15)
C4 0.0411(14) 0.082(2) 0.0554(15) 0.0071(13) -0.0029(12) -0.0018(14)
C5 0.0442(14) 0.0633(16) 0.0432(13) 0.0097(11) -0.0017(11) 0.0019(11)
C6 0.0415(13) 0.0423(13) 0.0388(12) 0.0050(10) -0.0013(9) -0.0020(10)
C7 0.0445(13) 0.0384(12) 0.0359(11) 0.0038(10) -0.0023(10) -0.0016(9)
C8 0.0425(13) 0.0489(13) 0.0395(12) 0.0017(10) -0.0031(10) 0.0053(10)
C9 0.0770(18) 0.0666(17) 0.0383(13) -0.0001(14) 0.0055(12) -0.0033(12)
C10 0.0462(13) 0.0414(13) 0.0374(13) -0.0004(10) -0.0044(10) 0.0002(10)
C11 0.0426(13) 0.0409(12) 0.0425(12) -0.0026(10) -0.0062(10) 0.0040(10)
C12 0.0459(14) 0.0614(16) 0.0436(13) 0.0016(12) -0.0049(11) -0.0010(11)
C13 0.0532(16) 0.0683(18) 0.0541(15) 0.0056(13) 0.0049(13) 0.0004(13)
C14 0.0417(14) 0.0641(17) 0.0719(18) 0.0013(12) 0.0004(13) 0.0059(14)
C15 0.0477(16) 0.0732(19) 0.0638(17) -0.0041(13) -0.0179(13) -0.0016(14)
C16 0.0525(15) 0.0557(15) 0.0476(14) -0.0007(12) -0.0073(11) -0.0025(11)
C17 0.0529(19) 0.139(3) 0.114(3) 0.009(2) 0.0225(19) -0.006(3)

loop_
_atom_type_symbol
_atom_type_description
_atom_type_scat_dispersion_real
_atom_type_scat_dispersion_imag
_atom_type_scat_source
C C 0.0033 0.0016 'International Tables Vol C Tables 4.2.6.8 and 6.1.1.4'
H H 0.0000 0.0000 'International Tables Vol C Tables 4.2.6.8 and 6.1.1.4'
N N 0.0061 0.0033 'International Tables Vol C Tables 4.2.6.8 and 6.1.1.4'
O O 0.0106 0.0060 'International Tables Vol C Tables 4.2.6.8 and 6.1.1.4'
Cl Cl 0.1484 0.1585 'International Tables Vol C Tables 4.2.6.8 and 6.1.1.4'

loop_
_geom_angle_atom_site_label_1
_geom_angle_atom_site_label_2
_geom_angle_atom_site_label_3
_geom_angle_site_symmetry_1
_geom_angle_site_symmetry_3
_geom_angle
_geom_angle_publ_flag
C7 N1 N2 . . 122.80(18) ?
N1 N2 C10 . . 115.55(18) ?
N1 N2 H2 . . 122.2 ?
C10 N2 H2 . . 122.2 ?
C1 O1 H1 . . 109.5 ?
C14 O3 C17 . . 117.7(2) ?
H18 O4 H19 . . 106.0 ?
O1 C1 C2 . . 118.2(2) ?
O1 C1 C6 . . 122.7(2) ?
C2 C1 C6 . . 119.0(2) ?
C3 C2 C1 . . 122.1(2) ?
C3 C2 Cl1 . . 119.4(2) ?
C1 C2 Cl1 . . 118.50(18) ?
C2 C3 C4 . . 118.7(2) ?
C2 C3 H3 . . 120.6 ?
C4 C3 H3 . . 120.6 ?
C5 C4 C3 . . 121.0(2) ?
C5 C4 Cl2 . . 119.5(2) ?
C3 C4 Cl2 . . 119.5(2) ?
C4 C5 C6 . . 121.3(2) ?
C4 C5 H5 . . 119.3 ?
C6 C5 H5 . . 119.3 ?
C5 C6 C1 . . 117.9(2) ?
C5 C6 C7 . . 120.7(2) ?
C1 C6 C7 . . 121.45(19) ?
N1 C7 C6 . . 114.57(19) ?
N1 C7 C8 . . 123.8(2) ?
C6 C7 C8 . . 121.57(18) ?
C7 C8 C9 . . 111.64(19) ?
C7 C8 H8A . . 109.3 ?
C9 C8 H8A . . 109.3 ?
C7 C8 H8B . . 109.3 ?
C9 C8 H8B . . 109.3 ?
H8A C8 H8B . . 108.0 ?
C8 C9 H9A . . 109.5 ?
C8 C9 H9B . . 109.5 ?
H9A C9 H9B . . 109.5 ?
C8 C9 H9C . . 109.5 ?
H9A C9 H9C . . 109.5 ?
H9B C9 H9C . . 109.5 ?
O2 C10 N2 . . 119.8(2) ?
O2 C10 C11 . . 123.0(2) ?
N2 C10 C11 . . 117.13(19) ?
C12 C11 C16 . . 117.7(2) ?
C12 C11 C10 . . 123.3(2) ?
C16 C11 C10 . . 118.9(2) ?
C13 C12 C11 . . 121.9(2) ?
C13 C12 H12 . . 119.1 ?
C11 C12 H12 . . 119.1 ?
C12 C13 C14 . . 119.7(2) ?
C12 C13 H13 . . 120.1 ?
C14 C13 H13 . . 120.1 ?
O3 C14 C13 . . 124.8(3) ?
O3 C14 C15 . . 115.7(2) ?
C13 C14 C15 . . 119.5(2) ?
C16 C15 C14 . . 120.4(2) ?
C16 C15 H15 . . 119.8 ?
C14 C15 H15 . . 119.8 ?
C15 C16 C11 . . 120.7(2) ?
C15 C16 H16 . . 119.6 ?
C11 C16 H16 . . 119.6 ?
O3 C17 H17A . . 109.5 ?
O3 C17 H17B . . 109.5 ?
H17A C17 H17B . . 109.5 ?
O3 C17 H17C . . 109.5 ?
H17A C17 H17C . . 109.5 ?
H17B C17 H17C . . 109.5 ?

loop_
_geom_bond_atom_site_label_1
_geom_bond_atom_site_label_2
_geom_bond_site_symmetry_2
_geom_bond_distance
_geom_bond_publ_flag
Cl1 C2 . 1.736(2) ?
Cl2 C4 . 1.757(3) ?
N1 C7 . 1.289(3) ?
N1 N2 . 1.364(3) ?
N2 C10 . 1.374(3) ?
N2 H2 . 0.8600 ?
O1 C1 . 1.346(3) ?
O1 H1 . 0.8200 ?
O2 C10 . 1.225(3) ?
O3 C14 . 1.364(3) ?
O3 C17 . 1.440(4) ?
O4 H18 . 0.8499 ?
O4 H19 . 0.8500 ?
C1 C2 . 1.392(3) ?
C1 C6 . 1.412(3) ?
C2 C3 . 1.365(3) ?
C3 C4 . 1.382(4) ?
C3 H3 . 0.9300 ?
C4 C5 . 1.364(3) ?
C5 C6 . 1.398(3) ?
C5 H5 . 0.9300 ?
C6 C7 . 1.470(3) ?
C7 C8 . 1.495(3) ?
C8 C9 . 1.519(3) ?
C8 H8A . 0.9700 ?
C8 H8B . 0.9700 ?
C9 H9A . 0.9600 ?
C9 H9B . 0.9600 ?
C9 H9C . 0.9600 ?
C10 C11 . 1.473(3) ?
C11 C12 . 1.384(3) ?
C11 C16 . 1.395(3) ?
C12 C13 . 1.369(3) ?
C12 H12 . 0.9300 ?
C13 C14 . 1.373(4) ?
C13 H13 . 0.9300 ?
C14 C15 . 1.388(4) ?
C15 C16 . 1.366(4) ?
C15 H15 . 0.9300 ?
C16 H16 . 0.9300 ?
C17 H17A . 0.9600 ?
C17 H17B . 0.9600 ?
C17 H17C . 0.9600 ?

loop_
_geom_hbond_atom_site_label_D
_geom_hbond_atom_site_label_H
_geom_hbond_atom_site_label_A
_geom_hbond_site_symmetry_A
_geom_hbond_distance_DH
_geom_hbond_distance_HA
_geom_hbond_distance_DA
_geom_hbond_angle_DHA
_geom_hbond_publ_flag
O1 H1 N1 . 0.82 1.77 2.494(2) 145.5 y
N2 H2 O4 5_656 0.86 2.16 3.004(2) 167.9 y
O4 H18 O2 2_655 0.85 1.97 2.815(2) 171.1 y
O4 H19 O1 8_455 0.85 2.11 2.908(2) 155.4 y

loop_
_geom_torsion_atom_site_label_1
_geom_torsion_atom_site_label_2
_geom_torsion_atom_site_label_3
_geom_torsion_atom_site_label_4
_geom_torsion_site_symmetry_1
_geom_torsion_site_symmetry_2
_geom_torsion_site_symmetry_3
_geom_torsion_site_symmetry_4
_geom_torsion
_geom_torsion_publ_flag
C7 N1 N2 C10 . . . . -177.1(2) ?
O1 C1 C2 C3 . . . . 179.5(2) ?
C6 C1 C2 C3 . . . . -1.2(4) ?
O1 C1 C2 Cl1 . . . . -0.7(3) ?
C6 C1 C2 Cl1 . . . . 178.64(18) ?
C1 C2 C3 C4 . . . . 0.4(4) ?
Cl1 C2 C3 C4 . . . . -179.4(2) ?
C2 C3 C4 C5 . . . . 0.7(4) ?
C2 C3 C4 Cl2 . . . . -178.6(2) ?
C3 C4 C5 C6 . . . . -1.1(4) ?
Cl2 C4 C5 C6 . . . . 178.2(2) ?
C4 C5 C6 C1 . . . . 0.3(4) ?
C4 C5 C6 C7 . . . . -177.8(2) ?
O1 C1 C6 C5 . . . . -179.9(2) ?
C2 C1 C6 C5 . . . . 0.8(3) ?
O1 C1 C6 C7 . . . . -1.8(3) ?
C2 C1 C6 C7 . . . . 178.9(2) ?
N2 N1 C7 C6 . . . . -175.44(18) ?
N2 N1 C7 C8 . . . . 1.4(3) ?
C5 C6 C7 N1 . . . . 174.4(2) ?
C1 C6 C7 N1 . . . . -3.6(3) ?
C5 C6 C7 C8 . . . . -2.6(3) ?
C1 C6 C7 C8 . . . . 179.4(2) ?
N1 C7 C8 C9 . . . . -88.7(3) ?
C6 C7 C8 C9 . . . . 88.0(3) ?
N1 N2 C10 O2 . . . . 9.7(3) ?
N1 N2 C10 C11 . . . . -168.88(19) ?
O2 C10 C11 C12 . . . . -157.1(2) ?
N2 C10 C11 C12 . . . . 21.4(3) ?
O2 C10 C11 C16 . . . . 19.2(3) ?
N2 C10 C11 C16 . . . . -162.3(2) ?
C16 C11 C12 C13 . . . . 1.4(4) ?
C10 C11 C12 C13 . . . . 177.8(2) ?
C11 C12 C13 C14 . . . . 0.0(4) ?
C17 O3 C14 C13 . . . . -1.9(4) ?
C17 O3 C14 C15 . . . . 177.7(3) ?
C12 C13 C14 O3 . . . . 178.4(2) ?
C12 C13 C14 C15 . . . . -1.1(4) ?
O3 C14 C15 C16 . . . . -178.9(3) ?
C13 C14 C15 C16 . . . . 0.7(4) ?
C14 C15 C16 C11 . . . . 0.8(4) ?
C12 C11 C16 C15 . . . . -1.9(4) ?
C10 C11 C16 C15 . . . . -178.4(2) ?

loop_
_cod_related_entry_id
_cod_related_entry_database
_cod_related_entry_code
1 ChemSpider 30656224
